data_4109058
loop_
_publ_author_name
'Xisheng Wang'
'Masanori Kitamura'
'Keiji Maruoka'

_publ_contact_author_email maruoka@kuchem.kyoto-u.ac.jp
_publ_contact_author_fax +81-(0)75-753-4041
_publ_contact_author_name 'Keiji Maruoka'
_publ_contact_author_phone +81-(0)75-753-4041
_publ_section_title
;
 New, Chiral Phase Transfer Catalysts for Effecting Asymmetric Conjugate
 Additions of \a-Alkyl-\a-cyanoacetates to Acetylenic Esters
;
_journal_name_full 'Journal of the American Chemical Society'
_journal_page_first 1038
_journal_page_last 1039
_journal_paper_doi 10.1021/ja068119g
_journal_volume 129
_journal_year 2007
_chemical_absolute_configuration ad
_chemical_formula_moiety 'C22 H28 Br N O4 '
_chemical_formula_sum 'C22 H28 Br N O4'
_chemical_formula_weight 450.37
_space_group_IT_number 19
_symmetry_cell_setting orthorhombic
_symmetry_Int_Tables_number 19
_symmetry_space_group_name_Hall 'P 2ac 2ab'
_symmetry_space_group_name_H-M 'P 21 21 21'
_audit_creation_date 2006-12-12
_audit_creation_method 'by CrystalStructure 3.8'
_cell_angle_alpha 90.0000
_cell_angle_beta 90.0000
_cell_angle_gamma 90.0000
_cell_formula_units_Z 8
_cell_length_a 11.9583(3)
_cell_length_b 18.0650(3)
_cell_length_c 21.9228(5)
_cell_measurement_reflns_used 26177
_cell_measurement_temperature 143.1
_cell_measurement_theta_max 68.3
_cell_measurement_theta_min 3.2
_cell_volume 4735.91(18)
_computing_cell_refinement PROCESS-AUTO
_computing_data_collection PROCESS-AUTO
_computing_data_reduction CrystalStructure
_computing_publication_material 'CrystalStructure 3.8'
_computing_structure_refinement SHELXL
_computing_structure_solution SIR97
_diffrn_detector_area_resol_mean 10.00
_diffrn_measured_fraction_theta_full 0.979
_diffrn_measured_fraction_theta_max 0.979
_diffrn_measurement_device_type 'Rigaku RAXIS-RAPID'
_diffrn_measurement_method \w
_diffrn_radiation_type 'Cu K\a'
_diffrn_radiation_wavelength 1.54187
_diffrn_reflns_av_R_equivalents 0.084
_diffrn_reflns_limit_h_max 14
_diffrn_reflns_limit_h_min -13
_diffrn_reflns_limit_k_max 21
_diffrn_reflns_limit_k_min -20
_diffrn_reflns_limit_l_max 26
_diffrn_reflns_limit_l_min -26
_diffrn_reflns_number 34419
_diffrn_reflns_theta_full 68.22
_diffrn_reflns_theta_max 68.22
_exptl_absorpt_coefficient_mu 2.568
_exptl_absorpt_correction_T_max 0.880
_exptl_absorpt_correction_T_min 0.612
_exptl_absorpt_correction_type multi-scan
_exptl_absorpt_process_details
;
    Higashi, T. (1995). Program for Absorption Correction.
    Rigaku Corporation, Tokyo, Japan.
;
_exptl_crystal_colour colorless
_exptl_crystal_density_diffrn 1.263
_exptl_crystal_description platelet
_exptl_crystal_F_000 1872.00
_exptl_crystal_size_max 0.10
_exptl_crystal_size_mid 0.10
_exptl_crystal_size_min 0.05
_refine_diff_density_max 0.55
_refine_diff_density_min -0.50
_refine_ls_abs_structure_details 'Flack, H. D. (1983), Acta Cryst. A39, 876-881.  3554 Friedel Pairs'
_refine_ls_abs_structure_Flack -0.02(2)
_refine_ls_extinction_method none
_refine_ls_goodness_of_fit_ref 1.039
_refine_ls_hydrogen_treatment refall
_refine_ls_number_parameters 506
_refine_ls_number_reflns 8267
_refine_ls_R_factor_gt 0.0669
_refine_ls_shift/su_max 0.0000
_refine_ls_structure_factor_coef Fsqd
_refine_ls_weighting_details 'w = 1/[\s^2^(Fo^2^)+(0.0894P)^2^+0.0000P] where P=(Fo^2^+2Fc^2^)/3'
_refine_ls_weighting_scheme calc
_refine_ls_wR_factor_ref 0.1804
_reflns_number_gt 5864
_reflns_number_total 8267
_reflns_threshold_expression F^2^>2.0\s(F^2^)
_cod_data_source_file ja068119gsi20061228_033355.cif
_cod_data_source_block '_WangW6X231E'
_cod_original_cell_volume 4735.88(18)
_cod_original_formula_sum 'C22 H28 Br N O4 '
_cod_database_code 4109058

loop_
_symmetry_equiv_pos_site_id
_symmetry_equiv_pos_as_xyz
1 +X,+Y,+Z
2 1/2+X,1/2-Y,-Z
3 -X,1/2+Y,1/2-Z
4 1/2-X,-Y,1/2+Z

loop_
_atom_site_label
_atom_site_type_symbol
_atom_site_fract_x
_atom_site_fract_y
_atom_site_fract_z
_atom_site_U_iso_or_equiv
_atom_site_adp_type
_atom_site_occupancy
_atom_site_symmetry_multiplicity
_atom_site_calc_flag
_atom_site_refinement_flags
Br(1) Br 0.37045(8) -0.11847(4) -0.19169(3) 0.0828(2) Uani 1.00 1 d .
Br(2) Br 0.44332(9) 0.11145(4) 0.18300(4) 0.1035(3) Uani 1.00 1 d .
O(1) O 0.1971(4) 0.3981(2) -0.0414(2) 0.0902(16) Uani 1.00 1 d .
O(2) O 0.3662(3) 0.36479(18) -0.07107(17) 0.0543(9) Uani 1.00 1 d .
O(3) O 0.5465(3) 0.3012(2) 0.13076(17) 0.0615(10) Uani 1.00 1 d .
O(4) O 0.4118(3) 0.3286(2) 0.19871(15) 0.0615(11) Uani 1.00 1 d .
O(5) O 0.1364(3) -0.3693(2) 0.05577(18) 0.0624(10) Uani 1.00 1 d .
O(6) O 0.3239(3) -0.37275(18) 0.06962(16) 0.0483(8) Uani 1.00 1 d .
O(7) O 0.5407(3) -0.3312(2) -0.11406(15) 0.0491(9) Uani 1.00 1 d .
O(8) O 0.4248(2) -0.31342(18) -0.19474(14) 0.0456(8) Uani 1.00 1 d .
N(1) N 0.0826(4) 0.2691(3) 0.0509(2) 0.0630(13) Uani 1.00 1 d .
N(2) N 0.0771(4) -0.2484(3) -0.0597(2) 0.0632(13) Uani 1.00 1 d .
C(1) C 0.2747(4) 0.2843(2) -0.0044(2) 0.0365(10) Uani 1.00 1 d .
C(2) C 0.2727(4) 0.3568(2) -0.0416(2) 0.0423(11) Uani 1.00 1 d .
C(3) C 0.3930(5) 0.4270(3) -0.1114(2) 0.0559(15) Uani 1.00 1 d .
C(4) C 0.3919(12) 0.4952(4) -0.0755(4) 0.209(7) Uani 1.00 1 d .
C(5) C 0.5076(6) 0.4071(4) -0.1357(3) 0.099(2) Uani 1.00 1 d .
C(6) C 0.3093(7) 0.4243(6) -0.1626(3) 0.137(4) Uani 1.00 1 d .
C(7) C 0.1650(4) 0.2773(3) 0.0264(2) 0.0460(12) Uani 1.00 1 d .
C(8) C 0.2944(4) 0.2173(2) -0.04794(19) 0.0349(10) Uani 1.00 1 d .
C(9) C 0.2938(5) 0.1437(2) -0.0150(2) 0.0527(13) Uani 1.00 1 d .
C(10) C 0.3149(4) 0.0804(2) -0.0577(2) 0.0432(12) Uani 1.00 1 d .
C(11) C 0.4198(5) 0.0524(3) -0.0682(2) 0.0547(14) Uani 1.00 1 d .
C(12) C 0.4367(5) -0.0069(3) -0.1089(2) 0.0627(16) Uani 1.00 1 d .
C(13) C 0.3485(5) -0.0378(2) -0.1392(2) 0.0518(14) Uani 1.00 1 d .
C(14) C 0.2449(6) -0.0108(3) -0.1308(2) 0.0664(17) Uani 1.00 1 d .
C(15) C 0.2264(5) 0.0483(3) -0.0891(3) 0.0685(18) Uani 1.00 1 d .
C(16) C 0.3675(3) 0.2910(2) 0.0427(2) 0.0330(9) Uani 1.00 1 d .
C(17) C 0.3553(4) 0.3002(2) 0.1015(2) 0.0402(11) Uani 1.00 1 d .
C(18) C 0.4495(5) 0.3093(2) 0.1432(2) 0.0432(11) Uani 1.00 1 d .
C(19) C 0.4844(5) 0.3388(3) 0.2528(2) 0.0620(16) Uani 1.00 1 d .
C(20) C 0.5701(6) 0.3960(3) 0.2412(2) 0.0739(19) Uani 1.00 1 d .
C(21) C 0.4011(8) 0.3662(6) 0.3001(2) 0.144(4) Uani 1.00 1 d .
C(22) C 0.5368(9) 0.2665(3) 0.2682(3) 0.139(4) Uani 1.00 1 d .
C(23) C 0.2570(3) -0.2812(2) 0.0042(2) 0.0369(10) Uani 1.00 1 d .
C(24) C 0.2296(4) -0.3475(2) 0.0459(2) 0.0435(12) Uani 1.00 1 d .
C(25) C 0.3251(5) -0.4285(2) 0.1190(2) 0.0557(15) Uani 1.00 1 d .
C(26) C 0.4489(6) -0.4340(4) 0.1318(3) 0.091(2) Uani 1.00 1 d .
C(27) C 0.2609(6) -0.4016(3) 0.1731(2) 0.080(2) Uani 1.00 1 d .
C(28) C 0.2766(7) -0.5009(3) 0.0934(3) 0.089(2) Uani 1.00 1 d .
C(29) C 0.1547(4) -0.2639(2) -0.0308(2) 0.0459(12) Uani 1.00 1 d .
C(30) C 0.2878(4) -0.2152(2) 0.04619(19) 0.0352(10) Uani 1.00 1 d .
C(31) C 0.3049(5) -0.1427(2) 0.0108(2) 0.0553(14) Uani 1.00 1 d .
C(32) C 0.3379(4) -0.0809(2) 0.0528(2) 0.0464(12) Uani 1.00 1 d .
C(33) C 0.2607(5) -0.0472(2) 0.0911(2) 0.0536(14) Uani 1.00 1 d .
C(34) C 0.2936(5) 0.0099(3) 0.1302(2) 0.0613(16) Uani 1.00 1 d .
C(35) C 0.4025(5) 0.0338(3) 0.1302(2) 0.0573(16) Uani 1.00 1 d .
C(36) C 0.4774(5) 0.0029(3) 0.0915(2) 0.0649(16) Uani 1.00 1 d .
C(37) C 0.4464(5) -0.0550(3) 0.0537(2) 0.0551(14) Uani 1.00 1 d .
C(38) C 0.3524(4) -0.2989(2) -0.0381(2) 0.0362(10) Uani 1.00 1 d .
C(39) C 0.3499(4) -0.2967(2) -0.0988(2) 0.0425(11) Uani 1.00 1 d .
C(40) C 0.4493(4) -0.3148(2) -0.1356(2) 0.0405(11) Uani 1.00 1 d .
C(41) C 0.5071(5) -0.3291(2) -0.2431(2) 0.0482(13) Uani 1.00 1 d .
C(42) C 0.6030(5) -0.2733(3) -0.2378(3) 0.0725(19) Uani 1.00 1 d .
C(43) C 0.4415(6) -0.3180(4) -0.2998(2) 0.086(2) Uani 1.00 1 d .
C(44) C 0.5486(6) -0.4070(3) -0.2375(2) 0.0632(17) Uani 1.00 1 d .
H(1) H 0.4212 -0.3130 -0.0198 0.043 Uiso 1.00 1 c R
H(2) H 0.4421 0.2882 0.0279 0.040 Uiso 1.00 1 c R
H(3) H 0.2825 -0.2831 -0.1188 0.051 Uiso 1.00 1 c R
H(4) H 0.5008 -0.0772 0.0280 0.066 Uiso 1.00 1 c R
H(5) H 0.1850 -0.0631 0.0908 0.064 Uiso 1.00 1 c R
H(6) H 0.5100 -0.0256 -0.1154 0.075 Uiso 1.00 1 c R
H(7) H 0.5518 0.0212 0.0902 0.078 Uiso 1.00 1 c R
H(8) H 0.4822 0.0734 -0.0476 0.066 Uiso 1.00 1 c R
H(9) H 0.1526 0.0660 -0.0826 0.082 Uiso 1.00 1 c R
H(10) H 0.2406 0.0322 0.1568 0.074 Uiso 1.00 1 c R
H(11) H 0.1838 -0.0312 -0.1528 0.080 Uiso 1.00 1 c R
H(12) H 0.2817 0.3010 0.1178 0.048 Uiso 1.00 1 c R
H(13) H 0.2354 0.2170 -0.0796 0.042 Uiso 1.00 1 c R
H(14) H 0.3673 0.2236 -0.0688 0.042 Uiso 1.00 1 c R
H(15) H 0.2276 -0.2081 0.0766 0.042 Uiso 1.00 1 c R
H(16) H 0.3574 -0.2272 0.0686 0.042 Uiso 1.00 1 c R
H(17) H 0.3521 0.1440 0.0170 0.063 Uiso 1.00 1 c R
H(18) H 0.2205 0.1367 0.0051 0.063 Uiso 1.00 1 c R
H(19) H 0.3639 -0.1498 -0.0203 0.066 Uiso 1.00 1 c R
H(20) H 0.2347 -0.1294 -0.0105 0.066 Uiso 1.00 1 c R
H(21) H 0.4067 -0.3649 -0.3118 0.104 Uiso 1.00 1 c R
H(22) H 0.4913 -0.3010 -0.3324 0.104 Uiso 1.00 1 c R
H(23) H 0.3833 -0.2808 -0.2926 0.104 Uiso 1.00 1 c R
H(24) H 0.6140 -0.4082 -0.2106 0.076 Uiso 1.00 1 c R
H(25) H 0.5695 -0.4256 -0.2780 0.076 Uiso 1.00 1 c R
H(26) H 0.4894 -0.4383 -0.2204 0.076 Uiso 1.00 1 c R
H(27) H 0.1955 -0.5016 0.0998 0.107 Uiso 1.00 1 c R
H(28) H 0.3106 -0.5431 0.1146 0.107 Uiso 1.00 1 c R
H(29) H 0.2928 -0.5042 0.0497 0.107 Uiso 1.00 1 c R
H(30) H 0.5861 -0.2296 -0.2626 0.087 Uiso 1.00 1 c R
H(31) H 0.6724 -0.2962 -0.2523 0.087 Uiso 1.00 1 c R
H(32) H 0.6119 -0.2585 -0.1950 0.087 Uiso 1.00 1 c R
H(33) H 0.4819 -0.4724 0.1058 0.110 Uiso 1.00 1 c R
H(34) H 0.4604 -0.4469 0.1748 0.110 Uiso 1.00 1 c R
H(35) H 0.4846 -0.3864 0.1231 0.110 Uiso 1.00 1 c R
H(36) H 0.5651 0.4274 -0.1086 0.119 Uiso 1.00 1 c R
H(37) H 0.5168 0.4280 -0.1767 0.119 Uiso 1.00 1 c R
H(38) H 0.5150 0.3532 -0.1376 0.119 Uiso 1.00 1 c R
H(39) H 0.3113 -0.3749 0.2006 0.095 Uiso 1.00 1 c R
H(40) H 0.2282 -0.4440 0.1946 0.095 Uiso 1.00 1 c R
H(41) H 0.2011 -0.3684 0.1596 0.095 Uiso 1.00 1 c R
H(42) H 0.4896 0.2401 0.2976 0.166 Uiso 1.00 1 c R
H(43) H 0.6108 0.2750 0.2862 0.166 Uiso 1.00 1 c R
H(44) H 0.5447 0.2367 0.2311 0.166 Uiso 1.00 1 c R
H(45) H 0.3970 0.4204 0.2985 0.172 Uiso 1.00 1 c R
H(46) H 0.4254 0.3507 0.3408 0.172 Uiso 1.00 1 c R
H(47) H 0.3272 0.3453 0.2914 0.172 Uiso 1.00 1 c R
H(48) H 0.3161 0.5159 -0.0752 0.250 Uiso 1.00 1 c R
H(49) H 0.4436 0.5311 -0.0937 0.250 Uiso 1.00 1 c R
H(50) H 0.4153 0.4844 -0.0336 0.250 Uiso 1.00 1 c R
H(51) H 0.6371 0.3727 0.2241 0.089 Uiso 1.00 1 c R
H(52) H 0.5892 0.4207 0.2796 0.089 Uiso 1.00 1 c R
H(53) H 0.5408 0.4324 0.2122 0.089 Uiso 1.00 1 c R
H(54) H 0.3387 0.3937 -0.1958 0.164 Uiso 1.00 1 c R
H(55) H 0.2955 0.4746 -0.1777 0.164 Uiso 1.00 1 c R
H(56) H 0.2391 0.4030 -0.1477 0.164 Uiso 1.00 1 c R

loop_
_atom_site_aniso_label
_atom_site_aniso_U_11
_atom_site_aniso_U_22
_atom_site_aniso_U_33
_atom_site_aniso_U_12
_atom_site_aniso_U_13
_atom_site_aniso_U_23
Br(1) 0.1211(7) 0.0481(3) 0.0791(4) 0.0162(4) 0.0122(4) -0.0136(3)
Br(2) 0.1531(8) 0.0488(3) 0.1085(6) -0.0271(4) -0.0396(6) -0.0082(4)
O(1) 0.085(3) 0.085(3) 0.100(3) 0.055(2) 0.030(2) 0.040(2)
O(2) 0.050(2) 0.046(2) 0.068(2) -0.0019(17) 0.006(2) 0.0147(16)
O(3) 0.045(2) 0.082(2) 0.058(2) 0.004(2) -0.0071(19) -0.0201(19)
O(4) 0.056(2) 0.096(3) 0.0323(18) -0.013(2) -0.0028(17) -0.0113(18)
O(5) 0.043(2) 0.069(2) 0.076(2) -0.021(2) -0.001(2) 0.0154(19)
O(6) 0.049(2) 0.0418(19) 0.0540(19) -0.0022(16) -0.0050(17) 0.0104(15)
O(7) 0.033(2) 0.066(2) 0.0480(19) 0.0089(17) -0.0009(16) -0.0079(16)
O(8) 0.048(2) 0.0540(19) 0.0351(16) 0.0099(16) 0.0040(15) -0.0012(14)
N(1) 0.041(3) 0.085(3) 0.063(3) -0.004(2) -0.001(2) -0.014(2)
N(2) 0.049(3) 0.085(3) 0.056(2) 0.009(2) -0.002(2) -0.006(2)
C(1) 0.032(2) 0.037(2) 0.041(2) -0.000(2) -0.001(2) -0.0043(19)
C(2) 0.053(3) 0.035(2) 0.039(2) 0.009(2) -0.001(2) -0.004(2)
C(3) 0.073(4) 0.041(2) 0.054(3) -0.003(2) 0.002(3) 0.006(2)
C(4) 0.40(2) 0.062(5) 0.162(9) -0.095(9) 0.160(11) -0.044(5)
C(5) 0.086(5) 0.076(4) 0.134(6) -0.007(4) 0.048(5) 0.032(4)
C(6) 0.109(7) 0.231(12) 0.069(4) -0.015(7) -0.012(4) 0.067(6)
C(7) 0.041(3) 0.053(3) 0.045(2) -0.001(2) -0.001(2) -0.005(2)
C(8) 0.034(2) 0.032(2) 0.039(2) 0.0000(19) -0.001(2) -0.0038(18)
C(9) 0.068(4) 0.038(2) 0.052(2) 0.001(2) 0.006(2) 0.002(2)
C(10) 0.052(3) 0.034(2) 0.043(2) -0.005(2) -0.001(2) 0.007(2)
C(11) 0.057(3) 0.049(3) 0.058(3) 0.000(2) -0.005(2) -0.001(2)
C(12) 0.056(4) 0.060(3) 0.072(3) 0.005(3) 0.009(3) 0.004(3)
C(13) 0.066(4) 0.037(2) 0.052(3) 0.013(2) 0.001(2) 0.007(2)
C(14) 0.066(4) 0.051(3) 0.082(4) 0.000(3) -0.011(3) -0.025(3)
C(15) 0.056(4) 0.050(3) 0.099(4) 0.009(3) -0.000(3) -0.029(3)
C(16) 0.022(2) 0.034(2) 0.042(2) 0.0003(18) 0.001(2) -0.0040(18)
C(17) 0.035(3) 0.047(2) 0.038(2) 0.003(2) -0.001(2) -0.0054(19)
C(18) 0.053(3) 0.039(2) 0.038(2) -0.005(2) -0.006(2) -0.0042(19)
C(19) 0.084(4) 0.067(3) 0.035(2) -0.018(3) -0.019(2) -0.003(2)
C(20) 0.096(5) 0.057(3) 0.068(3) -0.020(3) -0.024(3) -0.003(2)
C(21) 0.144(9) 0.248(12) 0.038(3) -0.051(8) 0.007(4) -0.039(5)
C(22) 0.276(13) 0.052(3) 0.088(5) -0.014(6) -0.104(7) 0.007(3)
C(23) 0.026(2) 0.039(2) 0.045(2) -0.000(2) -0.001(2) 0.002(2)
C(24) 0.047(3) 0.036(2) 0.048(2) -0.003(2) 0.001(2) -0.008(2)
C(25) 0.077(4) 0.040(2) 0.050(3) 0.007(2) 0.010(2) 0.013(2)
C(26) 0.083(5) 0.091(5) 0.101(5) 0.032(4) -0.014(4) 0.041(4)
C(27) 0.116(6) 0.074(4) 0.048(3) -0.001(4) 0.002(3) -0.000(3)
C(28) 0.117(6) 0.040(3) 0.111(5) -0.004(4) 0.025(5) 0.005(3)
C(29) 0.041(3) 0.055(3) 0.041(2) 0.004(2) -0.002(2) -0.002(2)
C(30) 0.034(2) 0.033(2) 0.038(2) -0.0024(19) -0.000(2) -0.0002(18)
C(31) 0.079(4) 0.038(2) 0.049(2) -0.005(2) 0.004(2) 0.009(2)
C(32) 0.052(3) 0.034(2) 0.053(3) 0.001(2) 0.006(2) 0.010(2)
C(33) 0.051(3) 0.046(3) 0.064(3) -0.003(2) 0.009(2) -0.008(2)
C(34) 0.070(4) 0.043(3) 0.070(3) 0.010(3) 0.003(3) -0.005(2)
C(35) 0.074(4) 0.033(2) 0.065(3) -0.009(2) -0.014(3) 0.007(2)
C(36) 0.053(4) 0.055(3) 0.087(4) -0.015(3) -0.003(3) 0.015(3)
C(37) 0.057(3) 0.047(3) 0.061(3) -0.000(2) 0.007(3) 0.008(2)
C(38) 0.033(2) 0.036(2) 0.040(2) 0.004(2) -0.001(2) -0.0042(18)
C(39) 0.037(3) 0.044(2) 0.046(2) 0.004(2) 0.003(2) -0.004(2)
C(40) 0.044(3) 0.037(2) 0.041(2) 0.006(2) -0.002(2) -0.0039(19)
C(41) 0.058(3) 0.054(3) 0.033(2) 0.005(2) 0.011(2) 0.001(2)
C(42) 0.065(4) 0.062(3) 0.090(4) -0.011(3) 0.027(3) 0.002(3)
C(43) 0.113(6) 0.118(5) 0.028(2) 0.031(5) 0.003(3) 0.011(3)
C(44) 0.089(4) 0.051(3) 0.050(3) 0.025(3) 0.017(3) -0.003(2)

loop_
_atom_type_symbol
_atom_type_description
_atom_type_scat_dispersion_real
_atom_type_scat_dispersion_imag
_atom_type_scat_source
C C 0.018 0.009
;
International Tables for Crystallography
(1992, Vol. C, Tables 4.2.6.8 and 6.1.1.4)
;
H H 0.000 0.000
;
International Tables for Crystallography
(1992, Vol. C, Table 6.1.1.4)
;
Br Br -0.676 1.280
;
International Tables for Crystallography
(1992, Vol. C, Tables 4.2.6.8 and 6.1.1.4)
;
N N 0.031 0.018
;
International Tables for Crystallography
(1992, Vol. C, Tables 4.2.6.8 and 6.1.1.4)
;
O O 0.049 0.032
;
International Tables for Crystallography
(1992, Vol. C, Tables 4.2.6.8 and 6.1.1.4)
;

loop_
_geom_angle_atom_site_label_1
_geom_angle_atom_site_label_2
_geom_angle_atom_site_label_3
_geom_angle
_geom_angle_publ_flag
C(2) O(2) C(3) 125.0(4) yes
C(18) O(4) C(19) 124.1(4) yes
C(24) O(6) C(25) 122.1(4) yes
C(40) O(8) C(41) 123.4(3) yes
C(2) C(1) C(7) 107.4(4) yes
C(2) C(1) C(8) 109.8(3) yes
C(2) C(1) C(16) 107.6(3) yes
C(7) C(1) C(8) 110.3(4) yes
C(7) C(1) C(16) 110.2(3) yes
C(8) C(1) C(16) 111.5(3) yes
O(1) C(2) O(2) 126.4(4) yes
O(1) C(2) C(1) 123.5(4) yes
O(2) C(2) C(1) 110.1(4) yes
O(2) C(3) C(4) 108.6(5) yes
O(2) C(3) C(5) 103.2(4) yes
O(2) C(3) C(6) 106.3(5) yes
C(4) C(3) C(5) 113.4(7) yes
C(4) C(3) C(6) 115.0(7) yes
C(5) C(3) C(6) 109.4(5) yes
N(1) C(7) C(1) 177.0(5) yes
C(1) C(8) C(9) 112.9(3) yes
C(8) C(9) C(10) 111.8(4) yes
C(9) C(10) C(11) 122.6(5) yes
C(9) C(10) C(15) 120.0(5) yes
C(11) C(10) C(15) 117.3(4) yes
C(10) C(11) C(12) 121.2(5) yes
C(11) C(12) C(13) 120.5(5) yes
Br(1) C(13) C(12) 120.5(4) yes
Br(1) C(13) C(14) 119.6(4) yes
C(12) C(13) C(14) 119.9(5) yes
C(13) C(14) C(15) 120.2(5) yes
C(10) C(15) C(14) 120.9(5) yes
C(1) C(16) C(17) 126.7(4) yes
C(16) C(17) C(18) 123.1(4) yes
O(3) C(18) O(4) 124.2(4) yes
O(3) C(18) C(17) 126.0(4) yes
O(4) C(18) C(17) 109.8(4) yes
O(4) C(19) C(20) 110.9(4) yes
O(4) C(19) C(21) 101.7(5) yes
O(4) C(19) C(22) 108.7(5) yes
C(20) C(19) C(21) 110.1(6) yes
C(20) C(19) C(22) 111.1(6) yes
C(21) C(19) C(22) 114.0(6) yes
C(24) C(23) C(29) 107.3(4) yes
C(24) C(23) C(30) 107.2(3) yes
C(24) C(23) C(38) 111.3(3) yes
C(29) C(23) C(30) 110.0(3) yes
C(29) C(23) C(38) 110.6(3) yes
C(30) C(23) C(38) 110.4(3) yes
O(5) C(24) O(6) 127.4(4) yes
O(5) C(24) C(23) 123.9(4) yes
O(6) C(24) C(23) 108.7(4) yes
O(6) C(25) C(26) 101.0(4) yes
O(6) C(25) C(27) 110.8(4) yes
O(6) C(25) C(28) 108.1(4) yes
C(26) C(25) C(27) 112.1(5) yes
C(26) C(25) C(28) 112.4(5) yes
C(27) C(25) C(28) 111.9(5) yes
N(2) C(29) C(23) 177.2(5) yes
C(23) C(30) C(31) 112.9(3) yes
C(30) C(31) C(32) 111.1(4) yes
C(31) C(32) C(33) 121.5(5) yes
C(31) C(32) C(37) 120.6(4) yes
C(33) C(32) C(37) 117.9(4) yes
C(32) C(33) C(34) 120.5(5) yes
C(33) C(34) C(35) 119.9(5) yes
Br(2) C(35) C(34) 118.7(4) yes
Br(2) C(35) C(36) 121.4(5) yes
C(34) C(35) C(36) 119.9(5) yes
C(35) C(36) C(37) 120.6(6) yes
C(32) C(37) C(36) 121.1(5) yes
C(23) C(38) C(39) 126.4(4) yes
C(38) C(39) C(40) 121.5(4) yes
O(7) C(40) O(8) 125.1(4) yes
O(7) C(40) C(39) 124.1(4) yes
O(8) C(40) C(39) 110.7(4) yes
O(8) C(41) C(42) 108.7(4) yes
O(8) C(41) C(43) 102.9(4) yes
O(8) C(41) C(44) 110.1(4) yes
C(42) C(41) C(43) 111.8(4) yes
C(42) C(41) C(44) 111.3(5) yes
C(43) C(41) C(44) 111.7(4) yes
C(3) C(4) H(48) 109.5 no
C(3) C(4) H(49) 109.5 no
C(3) C(4) H(50) 109.5 no
H(48) C(4) H(49) 109.5 no
H(48) C(4) H(50) 109.5 no
H(49) C(4) H(50) 109.5 no
C(3) C(5) H(36) 109.5 no
C(3) C(5) H(37) 109.5 no
C(3) C(5) H(38) 109.5 no
H(36) C(5) H(37) 109.5 no
H(36) C(5) H(38) 109.5 no
H(37) C(5) H(38) 109.5 no
C(3) C(6) H(54) 109.5 no
C(3) C(6) H(55) 109.5 no
C(3) C(6) H(56) 109.5 no
H(54) C(6) H(55) 109.5 no
H(54) C(6) H(56) 109.5 no
H(55) C(6) H(56) 109.5 no
C(1) C(8) H(13) 109.0(3) no
C(1) C(8) H(14) 109.0(3) no
C(9) C(8) H(13) 109.0(4) no
C(9) C(8) H(14) 109.0(4) no
H(13) C(8) H(14) 107.8(3) no
C(8) C(9) H(17) 109.2(4) no
C(8) C(9) H(18) 109.3(4) no
C(10) C(9) H(17) 109.3(4) no
C(10) C(9) H(18) 109.3(4) no
H(17) C(9) H(18) 107.9(4) no
C(10) C(11) H(8) 119.4(5) no
C(12) C(11) H(8) 119.4(6) no
C(11) C(12) H(6) 119.7(6) no
C(13) C(12) H(6) 119.7(5) no
C(13) C(14) H(11) 119.9(5) no
C(15) C(14) H(11) 119.9(6) no
C(10) C(15) H(9) 119.5(5) no
C(14) C(15) H(9) 119.5(6) no
C(1) C(16) H(2) 116.7(4) no
C(17) C(16) H(2) 116.6(4) no
C(16) C(17) H(12) 118.5(4) no
C(18) C(17) H(12) 118.5(4) no
C(19) C(20) H(51) 109.5 no
C(19) C(20) H(52) 109.5 no
C(19) C(20) H(53) 109.5 no
H(51) C(20) H(52) 109.5 no
H(51) C(20) H(53) 109.5 no
H(52) C(20) H(53) 109.5 no
C(19) C(21) H(45) 109.5 no
C(19) C(21) H(46) 109.5 no
C(19) C(21) H(47) 109.5 no
H(45) C(21) H(46) 109.5 no
H(45) C(21) H(47) 109.5 no
H(46) C(21) H(47) 109.5 no
C(19) C(22) H(42) 109.5 no
C(19) C(22) H(43) 109.5 no
C(19) C(22) H(44) 109.5 no
H(42) C(22) H(43) 109.5 no
H(42) C(22) H(44) 109.5 no
H(43) C(22) H(44) 109.5 no
C(25) C(26) H(33) 109.5 no
C(25) C(26) H(34) 109.5 no
C(25) C(26) H(35) 109.5 no
H(33) C(26) H(34) 109.5 no
H(33) C(26) H(35) 109.5 no
H(34) C(26) H(35) 109.5 no
C(25) C(27) H(39) 109.5 no
C(25) C(27) H(40) 109.5 no
C(25) C(27) H(41) 109.5 no
H(39) C(27) H(40) 109.5 no
H(39) C(27) H(41) 109.5 no
H(40) C(27) H(41) 109.5 no
C(25) C(28) H(27) 109.5 no
C(25) C(28) H(28) 109.5 no
C(25) C(28) H(29) 109.5 no
H(27) C(28) H(28) 109.5 no
H(27) C(28) H(29) 109.5 no
H(28) C(28) H(29) 109.5 no
C(23) C(30) H(15) 109.0(4) no
C(23) C(30) H(16) 109.0(3) no
C(31) C(30) H(15) 109.0(4) no
C(31) C(30) H(16) 109.0(4) no
H(15) C(30) H(16) 107.8(3) no
C(30) C(31) H(19) 109.4(4) no
C(30) C(31) H(20) 109.4(5) no
C(32) C(31) H(19) 109.4(5) no
C(32) C(31) H(20) 109.4(4) no
H(19) C(31) H(20) 108.0(4) no
C(32) C(33) H(5) 119.7(5) no
C(34) C(33) H(5) 119.7(5) no
C(33) C(34) H(10) 120.0(6) no
C(35) C(34) H(10) 120.0(5) no
C(35) C(36) H(7) 119.7(6) no
C(37) C(36) H(7) 119.7(6) no
C(32) C(37) H(4) 119.5(5) no
C(36) C(37) H(4) 119.4(6) no
C(23) C(38) H(1) 116.8(4) no
C(39) C(38) H(1) 116.8(4) no
C(38) C(39) H(3) 119.2(5) no
C(40) C(39) H(3) 119.3(4) no
C(41) C(42) H(30) 109.5 no
C(41) C(42) H(31) 109.5 no
C(41) C(42) H(32) 109.5 no
H(30) C(42) H(31) 109.5 no
H(30) C(42) H(32) 109.5 no
H(31) C(42) H(32) 109.5 no
C(41) C(43) H(21) 109.5 no
C(41) C(43) H(22) 109.5 no
C(41) C(43) H(23) 109.5 no
H(21) C(43) H(22) 109.5 no
H(21) C(43) H(23) 109.5 no
H(22) C(43) H(23) 109.5 no
C(41) C(44) H(24) 109.5 no
C(41) C(44) H(25) 109.5 no
C(41) C(44) H(26) 109.5 no
H(24) C(44) H(25) 109.5 no
H(24) C(44) H(26) 109.5 no
H(25) C(44) H(26) 109.5 no

loop_
_geom_bond_atom_site_label_1
_geom_bond_atom_site_label_2
_geom_bond_distance
_geom_bond_publ_flag
Br(1) C(13) 1.876(5) yes
Br(2) C(35) 1.883(5) yes
O(1) C(2) 1.172(7) yes
O(2) C(2) 1.300(6) yes
O(2) C(3) 1.466(6) yes
O(3) C(18) 1.200(7) yes
O(4) C(18) 1.343(5) yes
O(4) C(19) 1.480(6) yes
O(5) C(24) 1.202(6) yes
O(6) C(24) 1.322(6) yes
O(6) C(25) 1.478(6) yes
O(7) C(40) 1.227(6) yes
O(8) C(40) 1.330(5) yes
O(8) C(41) 1.473(6) yes
N(1) C(7) 1.133(7) yes
N(2) C(29) 1.158(7) yes
C(1) C(2) 1.542(6) yes
C(1) C(7) 1.481(7) yes
C(1) C(8) 1.559(6) yes
C(1) C(16) 1.521(6) yes
C(3) C(4) 1.463(9) yes
C(3) C(5) 1.513(10) yes
C(3) C(6) 1.504(10) yes
C(8) C(9) 1.513(6) yes
C(9) C(10) 1.498(6) yes
C(10) C(11) 1.372(8) yes
C(10) C(15) 1.389(8) yes
C(11) C(12) 1.410(8) yes
C(12) C(13) 1.364(8) yes
C(13) C(14) 1.345(9) yes
C(14) C(15) 1.422(8) yes
C(16) C(17) 1.308(6) yes
C(17) C(18) 1.461(7) yes
C(19) C(20) 1.476(9) yes
C(19) C(21) 1.521(10) yes
C(19) C(22) 1.488(9) yes
C(23) C(24) 1.541(6) yes
C(23) C(29) 1.478(7) yes
C(23) C(30) 1.551(6) yes
C(23) C(38) 1.506(6) yes
C(25) C(26) 1.510(9) yes
C(25) C(27) 1.494(8) yes
C(25) C(28) 1.536(8) yes
C(30) C(31) 1.535(6) yes
C(31) C(32) 1.499(7) yes
C(32) C(33) 1.389(7) yes
C(32) C(37) 1.381(8) yes
C(33) C(34) 1.399(7) yes
C(34) C(35) 1.371(9) yes
C(35) C(36) 1.355(9) yes
C(36) C(37) 1.384(8) yes
C(38) C(39) 1.330(6) yes
C(39) C(40) 1.474(7) yes
C(41) C(42) 1.531(8) yes
C(41) C(43) 1.483(8) yes
C(41) C(44) 1.498(7) yes
C(4) H(48) 0.980 no
C(4) H(49) 0.980 no
C(4) H(50) 0.980 no
C(5) H(36) 0.980 no
C(5) H(37) 0.980 no
C(5) H(38) 0.980 no
C(6) H(54) 0.980 no
C(6) H(55) 0.980 no
C(6) H(56) 0.980 no
C(8) H(13) 0.990(4) no
C(8) H(14) 0.990(4) no
C(9) H(17) 0.990(5) no
C(9) H(18) 0.990(6) no
C(11) H(8) 0.950(5) no
C(12) H(6) 0.950(6) no
C(14) H(11) 0.950(6) no
C(15) H(9) 0.950(6) no
C(16) H(2) 0.950(4) no
C(17) H(12) 0.950(5) no
C(20) H(51) 0.980 no
C(20) H(52) 0.980 no
C(20) H(53) 0.980 no
C(21) H(45) 0.980 no
C(21) H(46) 0.980 no
C(21) H(47) 0.980 no
C(22) H(42) 0.980 no
C(22) H(43) 0.980 no
C(22) H(44) 0.980 no
C(26) H(33) 0.980 no
C(26) H(34) 0.980 no
C(26) H(35) 0.980 no
C(27) H(39) 0.980 no
C(27) H(40) 0.980 no
C(27) H(41) 0.980 no
C(28) H(27) 0.980 no
C(28) H(28) 0.980 no
C(28) H(29) 0.980 no
C(30) H(15) 0.990(4) no
C(30) H(16) 0.990(4) no
C(31) H(19) 0.990(5) no
C(31) H(20) 0.990(6) no
C(33) H(5) 0.950(6) no
C(34) H(10) 0.950(6) no
C(36) H(7) 0.950(6) no
C(37) H(4) 0.950(5) no
C(38) H(1) 0.950(4) no
C(39) H(3) 0.950(5) no
C(42) H(30) 0.980 no
C(42) H(31) 0.980 no
C(42) H(32) 0.980 no
C(43) H(21) 0.980 no
C(43) H(22) 0.980 no
C(43) H(23) 0.980 no
C(44) H(24) 0.980 no
C(44) H(25) 0.980 no
C(44) H(26) 0.980 no

loop_
_geom_contact_atom_site_label_1
_geom_contact_atom_site_label_2
_geom_contact_distance
_geom_contact_site_symmetry_2
Br(1) O(8) 3.582(3) .
Br(2) C(22) 3.548(7) .
O(1) C(36) 3.363(8) 2_455
O(2) N(1) 3.569(6) 2_555
O(3) C(8) 3.493(6) 2_555
O(3) C(15) 3.586(7) 2_555
O(5) C(12) 3.473(7) 2_445
O(5) C(37) 3.577(7) 2_445
O(7) C(30) 3.413(5) 2_545
O(7) C(33) 3.464(6) 2_545
O(8) Br(1) 3.582(3) .
N(1) O(2) 3.569(6) 2_455
N(1) C(8) 3.455(7) 2_455
N(1) C(16) 3.464(6) 2_455
N(1) C(43) 3.403(7) 4_555
N(2) C(30) 3.533(7) 2_445
N(2) C(38) 3.542(6) 2_445
C(8) O(3) 3.493(6) 2_455
C(8) N(1) 3.455(7) 2_555
C(11) C(37) 3.318(7) .
C(12) O(5) 3.473(7) 2_545
C(15) O(3) 3.586(7) 2_455
C(16) N(1) 3.464(6) 2_555
C(22) Br(2) 3.548(7) .
C(30) O(7) 3.413(5) 2_445
C(30) N(2) 3.533(7) 2_545
C(33) O(7) 3.464(6) 2_445
C(36) O(1) 3.363(8) 2_555
C(37) O(5) 3.577(7) 2_545
C(37) C(11) 3.318(7) .
C(38) N(2) 3.542(6) 2_545
C(43) N(1) 3.403(7) 4_554
Br(1) H(3) 3.5359(7) .
Br(1) H(37) 3.294 3_644
Br(2) H(34) 3.487 3_655
Br(2) H(42) 3.467 .
Br(2) H(44) 2.775 .
Br(2) H(52) 3.564 3_645
O(1) H(7) 2.508(4) 2_455
O(1) H(8) 3.269(4) 2_455
O(1) H(27) 3.586 1_565
O(1) H(29) 2.901 1_565
O(3) H(9) 2.912(4) 2_555
O(3) H(13) 2.544(4) 2_555
O(4) H(28) 3.200 1_565
O(5) H(4) 2.633(3) 2_445
O(5) H(6) 2.756(3) 2_445
O(5) H(19) 3.367(3) 2_445
O(7) H(5) 2.624(3) 2_545
O(7) H(15) 2.484(3) 2_545
O(7) H(49) 2.782 1_545
O(8) H(47) 3.082 4_554
O(8) H(49) 3.585 1_545
N(1) H(2) 2.622(5) 2_455
N(1) H(8) 3.090(5) 2_455
N(1) H(14) 2.607(5) 2_455
N(1) H(17) 3.504(5) 2_455
N(1) H(21) 3.475 4_555
N(1) H(22) 2.767 4_555
N(1) H(23) 3.461 4_555
N(1) H(38) 3.024 2_455
N(2) H(1) 2.783(4) 2_445
N(2) H(4) 3.352(5) 2_445
N(2) H(16) 2.671(5) 2_445
N(2) H(19) 3.600(5) 2_445
N(2) H(35) 3.014 2_445
N(2) H(42) 3.232 4_554
N(2) H(46) 2.858 4_554
C(2) H(29) 3.221 1_565
C(4) H(26) 3.591 1_565
C(4) H(29) 2.990 1_565
C(5) H(10) 3.030(7) 2_555
C(5) H(26) 3.361 1_565
C(5) H(30) 3.512 3_654
C(6) H(26) 3.522 1_565
C(6) H(30) 3.463 3_654
C(6) H(39) 3.445 4_554
C(6) H(40) 3.182 4_554
C(7) H(2) 3.149(5) 2_455
C(7) H(8) 3.503(5) 2_455
C(11) H(4) 3.297(5) .
C(11) H(22) 3.591 3_654
C(11) H(25) 3.399 3_654
C(11) H(27) 3.491 2_545
C(12) H(4) 3.348(6) .
C(12) H(19) 3.345(6) .
C(12) H(25) 2.884 3_654
C(12) H(27) 3.105 2_545
C(13) H(19) 3.304(5) .
C(13) H(20) 3.542(5) .
C(13) H(25) 2.893 3_654
C(14) H(20) 3.401(6) .
C(14) H(25) 3.360 3_654
C(14) H(33) 3.207 2_445
C(14) H(51) 3.474 2_455
C(14) H(53) 3.339 2_455
C(15) H(33) 3.251 2_445
C(15) H(51) 3.456 2_455
C(15) H(53) 3.512 2_455
C(16) H(28) 3.454 1_565
C(17) H(28) 2.895 1_565
C(18) H(9) 3.569(5) 2_555
C(18) H(28) 3.203 1_565
C(20) H(11) 3.402(6) 2_555
C(20) H(31) 3.571 4_655
C(20) H(34) 3.449 1_565
C(21) H(3) 3.200(9) 4_555
C(22) H(31) 3.547 4_655
C(22) H(39) 3.208 3_655
C(24) H(4) 3.459(5) 2_445
C(26) H(9) 3.575(7) 2_545
C(26) H(11) 2.916(7) 2_545
C(26) H(42) 3.583 3_645
C(26) H(53) 3.184 1_545
C(27) H(6) 3.512(7) 2_445
C(27) H(32) 3.432 2_445
C(27) H(54) 3.114 4_555
C(27) H(55) 3.592 4_555
C(28) H(6) 3.259(8) 2_445
C(28) H(50) 3.252 1_545
C(29) H(1) 3.310(5) 2_445
C(29) H(4) 3.410(5) 2_445
C(29) H(46) 3.362 4_554
C(33) H(24) 3.254 2_445
C(33) H(36) 3.210 2_455
C(33) H(52) 3.405 3_645
C(34) H(17) 3.538(5) .
C(34) H(24) 3.331 2_445
C(34) H(36) 2.996 2_455
C(34) H(52) 2.911 3_645
C(35) H(17) 3.238(5) .
C(35) H(45) 3.520 3_645
C(35) H(52) 2.845 3_645
C(36) H(8) 3.305(6) .
C(36) H(17) 3.377(6) .
C(36) H(45) 3.210 3_645
C(36) H(46) 3.335 3_645
C(36) H(52) 3.291 3_645
C(37) H(8) 3.239(5) .
C(37) H(46) 3.256 3_645
C(38) H(48) 3.470 1_545
C(38) H(49) 3.479 1_545
C(39) H(47) 3.324 4_554
C(39) H(48) 3.449 1_545
C(39) H(49) 3.309 1_545
C(40) H(15) 3.594(5) 2_545
C(40) H(49) 2.932 1_545
C(42) H(41) 3.297 2_545
C(42) H(43) 3.463 4_654
C(42) H(54) 3.422 3_644
C(43) H(12) 3.238(7) 4_554
C(43) H(38) 3.423 3_644
C(44) H(37) 3.287 1_545
C(44) H(49) 3.574 1_545
H(1) N(2) 2.783(4) 2_545
H(1) C(29) 3.310(5) 2_545
H(1) H(48) 3.551 1_545
H(1) H(49) 3.260 1_545
H(2) N(1) 2.622(5) 2_555
H(2) C(7) 3.149(5) 2_555
H(3) Br(1) 3.5359(7) .
H(3) C(21) 3.200(9) 4_554
H(3) H(46) 2.908 4_554
H(3) H(47) 2.619 4_554
H(4) O(5) 2.633(3) 2_545
H(4) N(2) 3.352(5) 2_545
H(4) C(11) 3.297(5) .
H(4) C(12) 3.348(6) .
H(4) C(24) 3.459(5) 2_545
H(4) C(29) 3.410(5) 2_545
H(4) H(6) 3.280 .
H(4) H(8) 3.193 .
H(4) H(46) 3.278 3_645
H(5) O(7) 2.624(3) 2_445
H(5) H(24) 2.809 2_445
H(5) H(36) 2.867 2_455
H(5) H(49) 2.944 2_455
H(6) O(5) 2.756(3) 2_545
H(6) C(27) 3.512(7) 2_545
H(6) C(28) 3.259(8) 2_545
H(6) H(4) 3.280 .
H(6) H(19) 3.526 .
H(6) H(21) 3.460 3_654
H(6) H(25) 3.104 3_654
H(6) H(27) 2.298 2_545
H(6) H(40) 3.183 2_545
H(6) H(41) 3.136 2_545
H(7) O(1) 2.508(4) 2_555
H(7) H(8) 3.272 .
H(7) H(45) 3.106 3_645
H(7) H(46) 3.443 3_645
H(7) H(48) 3.248 2_555
H(7) H(55) 3.490 2_555
H(7) H(56) 2.913 2_555
H(8) O(1) 3.269(4) 2_555
H(8) N(1) 3.090(5) 2_555
H(8) C(7) 3.503(5) 2_555
H(8) C(36) 3.305(6) .
H(8) C(37) 3.239(5) .
H(8) H(4) 3.193 .
H(8) H(7) 3.272 .
H(8) H(21) 3.537 3_654
H(8) H(22) 3.489 3_654
H(8) H(27) 3.081 2_545
H(9) O(3) 2.912(4) 2_455
H(9) C(18) 3.569(5) 2_455
H(9) C(26) 3.575(7) 2_445
H(9) H(33) 2.699 2_445
H(9) H(51) 3.299 2_455
H(9) H(53) 3.140 2_455
H(10) C(5) 3.030(7) 2_455
H(10) H(24) 2.950 2_445
H(10) H(36) 2.461 2_455
H(10) H(37) 2.805 2_455
H(10) H(38) 3.427 2_455
H(10) H(52) 3.185 3_645
H(11) C(20) 3.402(6) 2_455
H(11) C(26) 2.916(7) 2_445
H(11) H(33) 2.627 2_445
H(11) H(34) 2.743 2_445
H(11) H(35) 2.884 2_445
H(11) H(51) 3.310 2_455
H(11) H(53) 2.794 2_455
H(12) C(43) 3.238(7) 4_555
H(12) H(21) 2.965 4_555
H(12) H(22) 3.442 4_555
H(12) H(23) 2.808 4_555
H(12) H(28) 2.839 1_565
H(13) O(3) 2.544(4) 2_455
H(14) N(1) 2.607(5) 2_555
H(14) H(22) 2.785 3_654
H(15) O(7) 2.484(3) 2_445
H(15) C(40) 3.594(5) 2_445
H(15) H(32) 3.003 2_445
H(15) H(43) 3.589 3_645
H(16) N(2) 2.671(5) 2_545
H(16) H(42) 3.507 3_645
H(16) H(43) 3.206 3_645
H(16) H(46) 3.559 3_645
H(17) N(1) 3.504(5) 2_555
H(17) C(34) 3.538(5) .
H(17) C(35) 3.238(5) .
H(17) C(36) 3.377(6) .
H(18) H(36) 3.152 2_455
H(19) O(5) 3.367(3) 2_545
H(19) N(2) 3.600(5) 2_545
H(19) C(12) 3.345(6) .
H(19) C(13) 3.304(5) .
H(19) H(6) 3.526 .
H(20) C(13) 3.542(5) .
H(20) C(14) 3.401(6) .
H(21) N(1) 3.475 4_554
H(21) H(6) 3.460 3_644
H(21) H(8) 3.537 3_644
H(21) H(12) 2.965 4_554
H(21) H(27) 3.327 4_544
H(21) H(28) 3.482 4_544
H(22) N(1) 2.767 4_554
H(22) C(11) 3.591 3_644
H(22) H(8) 3.489 3_644
H(22) H(12) 3.442 4_554
H(22) H(14) 2.785 3_644
H(22) H(38) 2.862 3_644
H(23) N(1) 3.461 4_554
H(23) H(12) 2.808 4_554
H(23) H(38) 3.111 3_644
H(23) H(47) 3.329 4_554
H(24) C(33) 3.254 2_545
H(24) C(34) 3.331 2_545
H(24) H(5) 2.809 2_545
H(24) H(10) 2.950 2_545
H(24) H(37) 3.265 1_545
H(24) H(49) 3.454 1_545
H(24) H(51) 3.364 4_654
H(24) H(52) 3.563 4_654
H(25) C(11) 3.399 3_644
H(25) C(12) 2.884 3_644
H(25) C(13) 2.893 3_644
H(25) C(14) 3.360 3_644
H(25) H(6) 3.104 3_644
H(25) H(37) 3.511 1_545
H(26) C(4) 3.591 1_545
H(26) C(5) 3.361 1_545
H(26) C(6) 3.522 1_545
H(26) H(36) 3.567 1_545
H(26) H(37) 2.620 1_545
H(26) H(49) 2.886 1_545
H(26) H(54) 3.570 1_545
H(26) H(55) 2.955 1_545
H(27) O(1) 3.586 1_545
H(27) C(11) 3.491 2_445
H(27) C(12) 3.105 2_445
H(27) H(6) 2.298 2_445
H(27) H(8) 3.081 2_445
H(27) H(21) 3.327 4_545
H(28) O(4) 3.200 1_545
H(28) C(16) 3.454 1_545
H(28) C(17) 2.895 1_545
H(28) C(18) 3.203 1_545
H(28) H(12) 2.839 1_545
H(28) H(21) 3.482 4_545
H(28) H(50) 3.516 1_545
H(28) H(53) 3.515 1_545
H(29) O(1) 2.901 1_545
H(29) C(2) 3.221 1_545
H(29) C(4) 2.990 1_545
H(29) H(48) 2.776 1_545
H(29) H(50) 2.350 1_545
H(30) C(5) 3.512 3_644
H(30) C(6) 3.463 3_644
H(30) H(37) 3.376 3_644
H(30) H(38) 2.913 3_644
H(30) H(39) 3.559 2_545
H(30) H(41) 3.182 2_545
H(30) H(54) 2.570 3_644
H(31) C(20) 3.571 4_654
H(31) C(22) 3.547 4_654
H(31) H(43) 2.753 4_654
H(31) H(44) 3.568 4_654
H(31) H(51) 2.714 4_654
H(32) C(27) 3.432 2_545
H(32) H(15) 3.003 2_545
H(32) H(39) 3.393 2_545
H(32) H(41) 2.645 2_545
H(32) H(43) 3.355 4_654
H(33) C(14) 3.207 2_545
H(33) C(15) 3.251 2_545
H(33) H(9) 2.699 2_545
H(33) H(11) 2.627 2_545
H(33) H(50) 3.254 1_545
H(33) H(53) 2.982 1_545
H(34) Br(2) 3.487 3_645
H(34) C(20) 3.449 1_545
H(34) H(11) 2.743 2_545
H(34) H(42) 3.485 3_645
H(34) H(53) 2.520 1_545
H(35) N(2) 3.014 2_545
H(35) H(11) 2.884 2_545
H(35) H(42) 2.888 3_645
H(36) C(33) 3.210 2_555
H(36) C(34) 2.996 2_555
H(36) H(5) 2.867 2_555
H(36) H(10) 2.461 2_555
H(36) H(18) 3.152 2_555
H(36) H(26) 3.567 1_565
H(37) Br(1) 3.294 3_654
H(37) C(44) 3.287 1_565
H(37) H(10) 2.805 2_555
H(37) H(24) 3.265 1_565
H(37) H(25) 3.511 1_565
H(37) H(26) 2.620 1_565
H(37) H(30) 3.376 3_654
H(38) N(1) 3.024 2_555
H(38) C(43) 3.423 3_654
H(38) H(10) 3.427 2_555
H(38) H(22) 2.862 3_654
H(38) H(23) 3.111 3_654
H(38) H(30) 2.913 3_654
H(39) C(6) 3.445 4_555
H(39) C(22) 3.208 3_645
H(39) H(30) 3.559 2_445
H(39) H(32) 3.393 2_445
H(39) H(42) 3.161 3_645
H(39) H(43) 2.879 3_645
H(39) H(44) 3.044 3_645
H(39) H(54) 2.913 4_555
H(39) H(55) 3.463 4_555
H(39) H(56) 3.417 4_555
H(40) C(6) 3.182 4_555
H(40) H(6) 3.183 2_445
H(40) H(54) 2.689 4_555
H(40) H(55) 2.869 4_555
H(40) H(56) 3.557 4_555
H(41) C(42) 3.297 2_445
H(41) H(6) 3.136 2_445
H(41) H(30) 3.182 2_445
H(41) H(32) 2.645 2_445
H(41) H(54) 3.238 4_555
H(42) Br(2) 3.467 .
H(42) N(2) 3.232 4_555
H(42) C(26) 3.583 3_655
H(42) H(16) 3.507 3_655
H(42) H(34) 3.485 3_655
H(42) H(35) 2.888 3_655
H(42) H(39) 3.161 3_655
H(43) C(42) 3.463 4_655
H(43) H(15) 3.589 3_655
H(43) H(16) 3.206 3_655
H(43) H(31) 2.753 4_655
H(43) H(32) 3.355 4_655
H(43) H(39) 2.879 3_655
H(44) Br(2) 2.775 .
H(44) H(31) 3.568 4_655
H(44) H(39) 3.044 3_655
H(45) C(35) 3.520 3_655
H(45) C(36) 3.210 3_655
H(45) H(7) 3.106 3_655
H(45) H(55) 3.029 4_565
H(46) N(2) 2.858 4_555
H(46) C(29) 3.362 4_555
H(46) C(36) 3.335 3_655
H(46) C(37) 3.256 3_655
H(46) H(3) 2.908 4_555
H(46) H(4) 3.278 3_655
H(46) H(7) 3.443 3_655
H(46) H(16) 3.559 3_655
H(47) O(8) 3.082 4_555
H(47) C(39) 3.324 4_555
H(47) H(3) 2.619 4_555
H(47) H(23) 3.329 4_555
H(48) C(38) 3.470 1_565
H(48) C(39) 3.449 1_565
H(48) H(1) 3.551 1_565
H(48) H(7) 3.248 2_455
H(48) H(29) 2.776 1_565
H(49) O(7) 2.782 1_565
H(49) O(8) 3.585 1_565
H(49) C(38) 3.479 1_565
H(49) C(39) 3.309 1_565
H(49) C(40) 2.932 1_565
H(49) C(44) 3.574 1_565
H(49) H(1) 3.260 1_565
H(49) H(5) 2.944 2_555
H(49) H(24) 3.454 1_565
H(49) H(26) 2.886 1_565
H(50) C(28) 3.252 1_565
H(50) H(28) 3.516 1_565
H(50) H(29) 2.350 1_565
H(50) H(33) 3.254 1_565
H(51) C(14) 3.474 2_555
H(51) C(15) 3.456 2_555
H(51) H(9) 3.299 2_555
H(51) H(11) 3.310 2_555
H(51) H(24) 3.364 4_655
H(51) H(31) 2.714 4_655
H(52) Br(2) 3.564 3_655
H(52) C(33) 3.405 3_655
H(52) C(34) 2.911 3_655
H(52) C(35) 2.845 3_655
H(52) C(36) 3.291 3_655
H(52) H(10) 3.185 3_655
H(52) H(24) 3.563 4_655
H(53) C(14) 3.339 2_555
H(53) C(15) 3.512 2_555
H(53) C(26) 3.184 1_565
H(53) H(9) 3.140 2_555
H(53) H(11) 2.794 2_555
H(53) H(28) 3.515 1_565
H(53) H(33) 2.982 1_565
H(53) H(34) 2.520 1_565
H(54) C(27) 3.114 4_554
H(54) C(42) 3.422 3_654
H(54) H(26) 3.570 1_565
H(54) H(30) 2.570 3_654
H(54) H(39) 2.913 4_554
H(54) H(40) 2.689 4_554
H(54) H(41) 3.238 4_554
H(55) C(27) 3.592 4_554
H(55) H(7) 3.490 2_455
H(55) H(26) 2.955 1_565
H(55) H(39) 3.463 4_554
H(55) H(40) 2.869 4_554
H(55) H(45) 3.029 4_564
H(56) H(7) 2.913 2_455
H(56) H(39) 3.417 4_554
H(56) H(40) 3.557 4_554

loop_
_geom_torsion_atom_site_label_1
_geom_torsion_atom_site_label_2
_geom_torsion_atom_site_label_3
_geom_torsion_atom_site_label_4
_geom_torsion
C(2) O(2) C(3) C(4) 62.0(8)
C(2) O(2) C(3) C(5) -177.4(4)
C(2) O(2) C(3) C(6) -62.3(6)
C(3) O(2) C(2) O(1) -1.9(8)
C(3) O(2) C(2) C(1) 179.4(4)
C(18) O(4) C(19) C(20) 58.3(6)
C(18) O(4) C(19) C(21) 175.3(5)
C(18) O(4) C(19) C(22) -64.1(7)
C(19) O(4) C(18) O(3) -3.2(7)
C(19) O(4) C(18) C(17) 176.9(4)
C(24) O(6) C(25) C(26) -176.4(4)
C(24) O(6) C(25) C(27) -57.4(6)
C(24) O(6) C(25) C(28) 65.4(6)
C(25) O(6) C(24) O(5) -7.3(7)
C(25) O(6) C(24) C(23) 170.3(3)
C(40) O(8) C(41) C(42) -59.4(5)
C(40) O(8) C(41) C(43) -178.0(4)
C(40) O(8) C(41) C(44) 62.8(5)
C(41) O(8) C(40) O(7) -2.3(7)
C(41) O(8) C(40) C(39) 179.9(3)
C(2) C(1) C(7) N(1) 178(9)
C(7) C(1) C(2) O(1) 3.0(6)
C(7) C(1) C(2) O(2) -178.2(4)
C(2) C(1) C(8) C(9) -178.2(4)
C(8) C(1) C(2) O(1) 122.9(5)
C(8) C(1) C(2) O(2) -58.3(5)
C(2) C(1) C(16) C(17) 107.5(5)
C(16) C(1) C(2) O(1) -115.6(5)
C(16) C(1) C(2) O(2) 63.2(4)
C(7) C(1) C(8) C(9) -60.0(5)
C(8) C(1) C(7) N(1) 59(10)
C(7) C(1) C(16) C(17) -9.3(6)
C(16) C(1) C(7) N(1) -65(10)
C(8) C(1) C(16) C(17) -132.1(4)
C(16) C(1) C(8) C(9) 62.7(5)
C(1) C(8) C(9) C(10) -179.1(4)
C(8) C(9) C(10) C(11) 92.9(6)
C(8) C(9) C(10) C(15) -86.4(6)
C(9) C(10) C(11) C(12) -179.7(5)
C(9) C(10) C(15) C(14) 178.7(5)
C(11) C(10) C(15) C(14) -0.6(8)
C(15) C(10) C(11) C(12) -0.4(7)
C(10) C(11) C(12) C(13) 0.3(6)
C(11) C(12) C(13) Br(1) -178.3(4)
C(11) C(12) C(13) C(14) 1.0(8)
Br(1) C(13) C(14) C(15) 177.3(4)
C(12) C(13) C(14) C(15) -2.0(8)
C(13) C(14) C(15) C(10) 1.9(9)
C(1) C(16) C(17) C(18) -177.3(4)
C(16) C(17) C(18) O(3) -9.1(7)
C(16) C(17) C(18) O(4) 170.8(4)
C(24) C(23) C(29) N(2) -168(11)
C(29) C(23) C(24) O(5) -13.4(6)
C(29) C(23) C(24) O(6) 168.9(3)
C(24) C(23) C(30) C(31) -173.8(4)
C(30) C(23) C(24) O(5) 104.7(5)
C(30) C(23) C(24) O(6) -73.0(4)
C(24) C(23) C(38) C(39) 121.9(5)
C(38) C(23) C(24) O(5) -134.5(5)
C(38) C(23) C(24) O(6) 47.8(5)
C(29) C(23) C(30) C(31) -57.5(5)
C(30) C(23) C(29) N(2) 76(11)
C(29) C(23) C(38) C(39) 2.8(6)
C(38) C(23) C(29) N(2) -46(11)
C(30) C(23) C(38) C(39) -119.2(5)
C(38) C(23) C(30) C(31) 64.8(5)
C(23) C(30) C(31) C(32) -178.3(4)
C(30) C(31) C(32) C(33) -74.9(6)
C(30) C(31) C(32) C(37) 106.2(5)
C(31) C(32) C(33) C(34) 179.5(4)
C(31) C(32) C(37) C(36) 178.8(5)
C(33) C(32) C(37) C(36) -0.2(6)
C(37) C(32) C(33) C(34) -1.5(7)
C(32) C(33) C(34) C(35) 1.0(8)
C(33) C(34) C(35) Br(2) 179.4(4)
C(33) C(34) C(35) C(36) 1.3(8)
Br(2) C(35) C(36) C(37) 178.9(4)
C(34) C(35) C(36) C(37) -3.0(9)
C(35) C(36) C(37) C(32) 2.5(8)
C(23) C(38) C(39) C(40) 179.7(4)
C(38) C(39) C(40) O(7) -1.9(7)
C(38) C(39) C(40) O(8) 176.0(4)
